data_2208658
loop_
_publ_author_name
'Najafpour, M. Mahdi'
'McKee, Vickie'

_publ_section_title
;
 Guanidinum diphenylphosphinate monohydrate
;
_journal_coeditor_code LH2012
_journal_issue 4
_journal_name_full 'Acta Crystallographica Section E'
_journal_page_first o1365
_journal_page_last o1368
_journal_paper_doi 10.1107/S1600536806007860
_journal_volume 62
_journal_year 2006
_chemical_formula_iupac 'C H6 N3 + , C12 H10 O2 P - , H2 O'
_chemical_formula_moiety 'C H6 N3 + , C12 H10 O2 P - , H2 O'
_chemical_formula_sum 'C13 H18 N3 O3 P'
_chemical_formula_weight 295.27
_chemical_name_systematic
;
Guanidinum diphenylphosphinate monohydrate
;
_space_group_IT_number 14
_symmetry_cell_setting monoclinic
_symmetry_space_group_name_Hall '-P 2ybc'
_symmetry_space_group_name_H-M 'P 1 21/c 1'
_atom_sites_solution_hydrogens geom
_atom_sites_solution_primary direct
_atom_sites_solution_secondary difmap
_audit_creation_method SHELXL97
_cell_angle_alpha 90.00
_cell_angle_beta 98.653(2)
_cell_angle_gamma 90.00
_cell_formula_units_Z 4
_cell_length_a 11.2395(10)
_cell_length_b 10.0101(9)
_cell_length_c 12.9814(12)
_cell_measurement_reflns_used 5028
_cell_measurement_temperature 150(2)
_cell_measurement_theta_max 28.81
_cell_measurement_theta_min 2.58
_cell_volume 1443.9(2)
_computing_cell_refinement 'SAINT (Bruker, 1998)'
_computing_data_collection 'SMART (Bruker, 1998)'
_computing_data_reduction SAINT
_computing_molecular_graphics 'SHELXTL and MERCURY (Bruno <i>et al.</i>,  2002)'
_computing_publication_material SHELXTL
_computing_structure_refinement SHELXTL
_computing_structure_solution 'SHELXTL (Sheldrick, 2001)'
_diffrn_ambient_temperature 150(2)
_diffrn_measured_fraction_theta_full 1.000
_diffrn_measured_fraction_theta_max 1.000
_diffrn_measurement_device_type 'Bruker SMART CCD area-detector'
_diffrn_measurement_method '\f and \w'
_diffrn_radiation_monochromator graphite
_diffrn_radiation_source 'normal-focus sealed tube'
_diffrn_radiation_type MoK\a
_diffrn_radiation_wavelength 0.71073
_diffrn_reflns_av_R_equivalents 0.0279
_diffrn_reflns_av_sigmaI/netI 0.0249
_diffrn_reflns_limit_h_max 13
_diffrn_reflns_limit_h_min -13
_diffrn_reflns_limit_k_max 12
_diffrn_reflns_limit_k_min -12
_diffrn_reflns_limit_l_max 16
_diffrn_reflns_limit_l_min -15
_diffrn_reflns_number 11089
_diffrn_reflns_theta_full 26.00
_diffrn_reflns_theta_max 26.00
_diffrn_reflns_theta_min 1.83
_diffrn_standards_number 0
_exptl_absorpt_coefficient_mu 0.201
_exptl_absorpt_correction_T_max 0.96
_exptl_absorpt_correction_T_min 0.85
_exptl_absorpt_correction_type multi-scan
_exptl_absorpt_process_details '(SADABS; Sheldrick, 2003)'
_exptl_crystal_colour colourless
_exptl_crystal_density_diffrn 1.358
_exptl_crystal_density_method 'not measured'
_exptl_crystal_description block
_exptl_crystal_F_000 624
_exptl_crystal_size_max 0.31
_exptl_crystal_size_mid 0.25
_exptl_crystal_size_min 0.21
_refine_diff_density_max 0.322
_refine_diff_density_min -0.347
_refine_ls_extinction_method none
_refine_ls_goodness_of_fit_ref 1.043
_refine_ls_hydrogen_treatment mixed
_refine_ls_matrix_type full
_refine_ls_number_parameters 205
_refine_ls_number_reflns 2839
_refine_ls_number_restraints 0
_refine_ls_restrained_S_all 1.043
_refine_ls_R_factor_all 0.0441
_refine_ls_R_factor_gt 0.0356
_refine_ls_shift/su_max 0.001
_refine_ls_shift/su_mean 0.000
_refine_ls_structure_factor_coef Fsqd
_refine_ls_weighting_details 'calc w = 1/[\s^2^(Fo^2^)+(0.0468P)^2^+0.6736P] where P=(Fo^2^+2Fc^2^)/3'
_refine_ls_weighting_scheme calc
_refine_ls_wR_factor_gt 0.0883
_refine_ls_wR_factor_ref 0.0943
_reflns_number_gt 2376
_reflns_number_total 2839
_reflns_threshold_expression I>2\s(I)
_cod_data_source_file lh2012.cif
_cod_data_source_block I
_cod_depositor_comments
;
The following automatic conversions were performed:
'_symmetry_cell_setting' value 'Monoclinic' changed to 'monoclinic'
according to '/home/saulius/struct/CIF-dictionaries/cif_core.dic'
dictionary named 'cif_core.dic' version 2.4.1 from 2010-06-29.

Automatic conversion script
Id: cif_fix_enum 1527 2010-12-29 10:47:43Z saulius 

The following automatic conversions were performed:

'_symmetry_cell_setting' value 'Monoclinic' changed to 'monoclinic'
according to /home/saulius/struct/CIF-dictionaries/cif_core.dic
dictionary named 'cif_core.dic' version 2.4.1 from 2010-06-29.

Automatic conversion script
Id: cif_fix_values 1715 2011-07-08 13:25:40Z adriana 
;
_cod_original_sg_symbol_Hall -P2ybc
_cod_original_sg_symbol_H-M 'P 21/c'
_cod_database_code 2208658
_cod_database_fobs_code 2208658

loop_
_symmetry_equiv_pos_as_xyz
'x, y, z'
'-x, y+1/2, -z+1/2'
'-x, -y, -z'
'x, -y-1/2, z-1/2'

loop_
_atom_site_type_symbol
_atom_site_label
_atom_site_fract_x
_atom_site_fract_y
_atom_site_fract_z
_atom_site_U_iso_or_equiv
_atom_site_adp_type
_atom_site_calc_flag
_atom_site_refinement_flags
_atom_site_occupancy
P P1 0.79796(4) 0.67583(4) 0.17036(3) 0.01833(13) Uani d . 1
O O1 0.83595(11) 0.57444(11) 0.25453(8) 0.0236(3) Uani d . 1
O O2 0.88275(10) 0.79023(11) 0.15923(9) 0.0227(3) Uani d . 1
C C11 0.77115(15) 0.59049(16) 0.04612(12) 0.0193(3) Uani d . 1
C C12 0.66859(15) 0.51252(17) 0.01707(13) 0.0230(4) Uani d . 1
H H12 0.6107 0.5045 0.0631 0.028 Uiso calc R 1
C C13 0.64994(16) 0.44662(17) -0.07783(13) 0.0258(4) Uani d . 1
H H13 0.5791 0.3951 -0.0970 0.031 Uiso calc R 1
C C14 0.73516(16) 0.45604(17) -0.14498(13) 0.0258(4) Uani d . 1
H H14 0.7222 0.4117 -0.2104 0.031 Uiso calc R 1
C C15 0.83878(16) 0.53014(18) -0.11620(13) 0.0275(4) Uani d . 1
H H15 0.8979 0.5349 -0.1612 0.033 Uiso calc R 1
C C16 0.85656(16) 0.59763(17) -0.02159(13) 0.0237(4) Uani d . 1
H H16 0.9275 0.6491 -0.0027 0.028 Uiso calc R 1
C C21 0.65394(14) 0.74541(16) 0.18905(12) 0.0204(4) Uani d . 1
C C22 0.60393(15) 0.71836(17) 0.27863(13) 0.0239(4) Uani d . 1
H H22 0.6443 0.6595 0.3298 0.029 Uiso calc R 1
C C23 0.49556(16) 0.77648(19) 0.29409(15) 0.0292(4) Uani d . 1
H H23 0.4624 0.7574 0.3556 0.035 Uiso calc R 1
C C24 0.43604(16) 0.86223(19) 0.21980(15) 0.0305(4) Uani d . 1
H H24 0.3621 0.9021 0.2303 0.037 Uiso calc R 1
C C25 0.48457(17) 0.88968(19) 0.13031(15) 0.0313(4) Uani d . 1
H H25 0.4436 0.9482 0.0792 0.038 Uiso calc R 1
C C26 0.59263(16) 0.83230(17) 0.11475(13) 0.0257(4) Uani d . 1
H H26 0.6254 0.8521 0.0532 0.031 Uiso calc R 1
C C1 0.84951(15) 0.42953(17) 0.51824(13) 0.0211(4) Uani d . 1
N N1 0.84711(15) 0.31513(16) 0.46534(13) 0.0287(4) Uani d . 1
N N2 0.85314(14) 0.54552(15) 0.47013(12) 0.0260(3) Uani d . 1
N N3 0.84615(15) 0.42724(17) 0.61987(12) 0.0285(4) Uani d . 1
O O1W 0.88781(12) 0.31041(13) 0.24274(11) 0.0299(3) Uani d . 1
H H1A 0.8343(19) 0.243(2) 0.4964(17) 0.040 Uiso d . 1
H H1B 0.8498(19) 0.317(2) 0.3955(18) 0.040 Uiso d . 1
H H2A 0.8634(19) 0.615(2) 0.5120(17) 0.040 Uiso d . 1
H H2B 0.8496(19) 0.552(2) 0.4010(18) 0.040 Uiso d . 1
H H3A 0.8597(19) 0.352(2) 0.6541(17) 0.040 Uiso d . 1
H H3B 0.8528(19) 0.509(2) 0.6505(17) 0.040 Uiso d . 1
H H1WA 0.8740(19) 0.394(2) 0.2340(17) 0.040 Uiso d . 1
H H1WB 0.963(2) 0.302(2) 0.2650(17) 0.040 Uiso d . 1

loop_
_atom_site_aniso_label
_atom_site_aniso_U_11
_atom_site_aniso_U_22
_atom_site_aniso_U_33
_atom_site_aniso_U_12
_atom_site_aniso_U_13
_atom_site_aniso_U_23
P1 0.0214(2) 0.0171(2) 0.0164(2) 0.00022(16) 0.00256(16) 0.00037(16)
O1 0.0308(7) 0.0209(6) 0.0190(6) 0.0036(5) 0.0030(5) 0.0017(5)
O2 0.0237(6) 0.0221(6) 0.0219(6) -0.0034(5) 0.0023(5) -0.0005(5)
C11 0.0237(9) 0.0162(8) 0.0179(8) 0.0015(6) 0.0029(6) 0.0022(6)
C12 0.0238(9) 0.0223(9) 0.0236(9) -0.0008(7) 0.0056(7) -0.0015(7)
C13 0.0245(9) 0.0220(9) 0.0296(9) 0.0007(7) -0.0001(7) -0.0044(7)
C14 0.0343(10) 0.0240(9) 0.0187(8) 0.0041(7) 0.0028(7) -0.0025(7)
C15 0.0332(10) 0.0285(10) 0.0227(9) 0.0005(8) 0.0103(7) -0.0006(7)
C16 0.0240(9) 0.0236(9) 0.0237(9) -0.0016(7) 0.0047(7) 0.0009(7)
C21 0.0225(8) 0.0168(8) 0.0216(9) -0.0013(6) 0.0021(7) -0.0034(6)
C22 0.0276(9) 0.0221(9) 0.0223(9) -0.0004(7) 0.0045(7) -0.0009(7)
C23 0.0301(10) 0.0298(10) 0.0295(10) -0.0051(8) 0.0107(8) -0.0063(8)
C24 0.0254(9) 0.0283(10) 0.0382(11) 0.0018(8) 0.0063(8) -0.0104(8)
C25 0.0297(10) 0.0277(10) 0.0355(10) 0.0061(8) 0.0013(8) 0.0022(8)
C26 0.0286(9) 0.0240(9) 0.0252(9) 0.0023(7) 0.0060(7) 0.0018(7)
C1 0.0193(8) 0.0236(9) 0.0204(8) 0.0013(6) 0.0030(6) -0.0018(7)
N1 0.0380(9) 0.0235(8) 0.0256(8) -0.0027(7) 0.0078(7) -0.0039(6)
N2 0.0376(9) 0.0227(8) 0.0176(7) 0.0010(6) 0.0038(6) -0.0003(6)
N3 0.0438(10) 0.0224(8) 0.0200(8) 0.0042(7) 0.0070(7) 0.0029(6)
O1W 0.0263(7) 0.0213(7) 0.0398(8) 0.0030(5) -0.0019(6) -0.0037(6)

loop_
_atom_type_symbol
_atom_type_description
_atom_type_scat_dispersion_real
_atom_type_scat_dispersion_imag
_atom_type_scat_source
C C 0.0033 0.0016 'International Tables Vol C Tables 4.2.6.8 and 6.1.1.4'
H H 0.0000 0.0000 'International Tables Vol C Tables 4.2.6.8 and 6.1.1.4'
N N 0.0061 0.0033 'International Tables Vol C Tables 4.2.6.8 and 6.1.1.4'
O O 0.0106 0.0060 'International Tables Vol C Tables 4.2.6.8 and 6.1.1.4'
P P 0.1023 0.0942 'International Tables Vol C Tables 4.2.6.8 and 6.1.1.4'

loop_
_geom_angle_atom_site_label_1
_geom_angle_atom_site_label_2
_geom_angle_atom_site_label_3
_geom_angle_site_symmetry_3
_geom_angle
O1 P1 O2 . 117.80(7)
O1 P1 C11 . 108.64(7)
O2 P1 C11 . 107.18(7)
O1 P1 C21 . 108.88(7)
O2 P1 C21 . 108.10(7)
C11 P1 C21 . 105.57(7)
C12 C11 C16 . 118.43(15)
C12 C11 P1 . 121.64(12)
C16 C11 P1 . 119.89(13)
C13 C12 C11 . 120.98(16)
C13 C12 H12 . 119.5
C11 C12 H12 . 119.5
C12 C13 C14 . 119.89(16)
C12 C13 H13 . 120.1
C14 C13 H13 . 120.1
C15 C14 C13 . 119.85(16)
C15 C14 H14 . 120.1
C13 C14 H14 . 120.1
C14 C15 C16 . 120.16(16)
C14 C15 H15 . 119.9
C16 C15 H15 . 119.9
C15 C16 C11 . 120.66(16)
C15 C16 H16 . 119.7
C11 C16 H16 . 119.7
C22 C21 C26 . 118.51(16)
C22 C21 P1 . 121.21(13)
C26 C21 P1 . 120.23(13)
C23 C22 C21 . 120.75(17)
C23 C22 H22 . 119.6
C21 C22 H22 . 119.6
C24 C23 C22 . 120.01(17)
C24 C23 H23 . 120.0
C22 C23 H23 . 120.0
C25 C24 C23 . 119.83(17)
C25 C24 H24 . 120.1
C23 C24 H24 . 120.1
C24 C25 C26 . 120.35(17)
C24 C25 H25 . 119.8
C26 C25 H25 . 119.8
C25 C26 C21 . 120.55(16)
C25 C26 H26 . 119.7
C21 C26 H26 . 119.7
N2 C1 N3 . 119.52(16)
N2 C1 N1 . 120.71(16)
N3 C1 N1 . 119.75(17)
N2 C1 N2 3_766 81.58(11)
N3 C1 N2 3_766 97.74(11)
N1 C1 N2 3_766 91.73(11)
C1 N1 H1A . 118.3(15)
C1 N1 H1B . 119.8(13)
H1A N1 H1B . 121(2)
C1 N2 H2A . 114.6(14)
C1 N2 H2B . 122.6(14)
H2A N2 H2B . 123(2)
C1 N3 H3A . 119.4(14)
C1 N3 H3B . 114.1(14)
H3A N3 H3B . 124(2)
H1WA O1W H1WB . 107(2)

loop_
_geom_bond_atom_site_label_1
_geom_bond_atom_site_label_2
_geom_bond_site_symmetry_2
_geom_bond_distance
P1 O1 . 1.5053(12)
P1 O2 . 1.5105(12)
P1 C11 . 1.8099(16)
P1 C21 . 1.8117(17)
C11 C12 . 1.396(2)
C11 C16 . 1.397(2)
C12 C13 . 1.385(2)
C12 H12 . 0.9500
C13 C14 . 1.392(2)
C13 H13 . 0.9500
C14 C15 . 1.384(2)
C14 H14 . 0.9500
C15 C16 . 1.390(2)
C15 H15 . 0.9500
C16 H16 . 0.9500
C21 C22 . 1.392(2)
C21 C26 . 1.401(2)
C22 C23 . 1.391(2)
C22 H22 . 0.9500
C23 C24 . 1.386(3)
C23 H23 . 0.9500
C24 C25 . 1.383(3)
C24 H24 . 0.9500
C25 C26 . 1.385(2)
C25 H25 . 0.9500
C26 H26 . 0.9500
C1 N2 . 1.322(2)
C1 N3 . 1.326(2)
C1 N1 . 1.333(2)
C1 N2 3_766 3.332(2)
N1 H1A . 0.85(2)
N1 H1B . 0.91(2)
N2 H2A . 0.88(2)
N2 H2B . 0.89(2)
N3 H3A . 0.88(2)
N3 H3B . 0.90(2)
O1W H1WA . 0.86(2)
O1W H1WB . 0.86(2)

loop_
_geom_hbond_atom_site_label_D
_geom_hbond_atom_site_label_H
_geom_hbond_atom_site_label_A
_geom_hbond_site_symmetry_A
_geom_hbond_distance_DH
_geom_hbond_distance_HA
_geom_hbond_distance_DA
_geom_hbond_angle_DHA
_geom_hbond_publ_flag
N1 H1B O1W . 0.91(2) 2.09(2) 2.993(2) 169.9(19) y
N2 H2B O1 . 0.89(2) 1.90(2) 2.7914(19) 177(2) y
N2 H2A O2 4_576 0.88(2) 2.11(2) 2.932(2) 153.8(19) y
N3 H3B O2 4_576 0.90(2) 2.04(2) 2.892(2) 156.1(19) y
N3 H3A O1W 4_566 0.88(2) 1.99(2) 2.863(2) 175(2) y
O1W H1WA O1 . 0.86(2) 1.88(2) 2.7157(18) 164(2) y
O1W H1WB O2 2_745 0.86(2) 1.86(2) 2.7061(18) 168(2) y
